data_7104764
loop_
_publ_author_name
'Cangelosi, Virginia M'
'Carter, Timothy G'
'Zakharov, Lev N'
'Johnson, Darren W'

_publ_section_title
;
 Observation of reaction intermediates and kinetic mistakes in a
 remarkably slow self-assembly reaction.
;
_journal_issue 37
_journal_name_full 'Chemical communications (Cambridge, England)'
_journal_page_first 5606
_journal_page_last 5608
_journal_paper_doi 10.1039/b914750k
_journal_volume 34
_journal_year 2009
_chemical_formula_sum 'C10 H12 As2 Cl4 O2 S2'
_chemical_formula_weight 519.96
_chemical_name_systematic
;
?
;
_space_group_IT_number 14
_symmetry_cell_setting monoclinic
_symmetry_space_group_name_Hall '-P 2ybc'
_symmetry_space_group_name_H-M 'P 1 21/c 1'
_atom_sites_solution_hydrogens difmap
_atom_sites_solution_primary direct
_atom_sites_solution_secondary difmap
_audit_creation_method SHELXLTL
_cell_angle_alpha 90.00
_cell_angle_beta 106.451(2)
_cell_angle_gamma 90.00
_cell_formula_units_Z 2
_cell_length_a 8.1642(8)
_cell_length_b 11.7354(12)
_cell_length_c 9.2996(9)
_cell_measurement_reflns_used 6458
_cell_measurement_temperature 173(2)
_cell_measurement_theta_max 28.13
_cell_measurement_theta_min 2.60
_cell_volume 854.52(15)
_computing_cell_refinement 'Bruker SAINT'
_computing_data_collection 'Bruker SMART'
_computing_data_reduction 'Bruker SAINT'
_computing_molecular_graphics 'Bruker SHELXTL'
_computing_publication_material 'Bruker SHELXTL'
_computing_structure_refinement 'Bruker SHELXTL'
_computing_structure_solution 'Bruker SHELXTL'
_diffrn_ambient_temperature 173(2)
_diffrn_measured_fraction_theta_full 0.968
_diffrn_measured_fraction_theta_max 0.968
_diffrn_measurement_device_type 'CCD area detector Bruker Apex'
_diffrn_measurement_method 'phi and omega scans'
_diffrn_radiation_monochromator graphite
_diffrn_radiation_source 'fine-focus sealed tube'
_diffrn_radiation_type MoK\a
_diffrn_radiation_wavelength 0.71073
_diffrn_reflns_av_R_equivalents 0.0194
_diffrn_reflns_av_sigmaI/netI 0.0139
_diffrn_reflns_limit_h_max 10
_diffrn_reflns_limit_h_min -10
_diffrn_reflns_limit_k_max 15
_diffrn_reflns_limit_k_min -15
_diffrn_reflns_limit_l_max 12
_diffrn_reflns_limit_l_min -12
_diffrn_reflns_number 9618
_diffrn_reflns_theta_full 28.19
_diffrn_reflns_theta_max 28.19
_diffrn_reflns_theta_min 2.60
_exptl_absorpt_coefficient_mu 4.775
_exptl_absorpt_correction_T_max 1.000
_exptl_absorpt_correction_T_min 0.754
_exptl_absorpt_correction_type multi-scan
_exptl_absorpt_process_details SADABS
_exptl_crystal_colour colorless
_exptl_crystal_density_diffrn 2.021
_exptl_crystal_density_meas 0
_exptl_crystal_density_method 'not measured'
_exptl_crystal_description block
_exptl_crystal_F_000 508
_exptl_crystal_size_max 0.27
_exptl_crystal_size_mid 0.22
_exptl_crystal_size_min 0.14
_refine_diff_density_max 0.490
_refine_diff_density_min -0.222
_refine_diff_density_rms 0.067
_refine_ls_extinction_method none
_refine_ls_goodness_of_fit_ref 1.039
_refine_ls_hydrogen_treatment refall
_refine_ls_matrix_type full
_refine_ls_number_parameters 115
_refine_ls_number_reflns 2030
_refine_ls_number_restraints 0
_refine_ls_restrained_S_all 1.039
_refine_ls_R_factor_all 0.0212
_refine_ls_R_factor_gt 0.0202
_refine_ls_shift/su_max 0.001
_refine_ls_shift/su_mean 0.000
_refine_ls_structure_factor_coef Fsqd
_refine_ls_weighting_details 'calc w=1/[\s^2^(Fo^2^)+(0.0328P)^2^+0.4264P] where P=(Fo^2^+2Fc^2^)/3'
_refine_ls_weighting_scheme calc
_refine_ls_wR_factor_gt 0.0547
_refine_ls_wR_factor_ref 0.0554
_reflns_number_gt 1944
_reflns_number_total 2030
_reflns_threshold_expression >2sigma(I)
_cod_data_source_file b914750k.txt
_cod_data_source_block ginny6
_cod_depositor_comments
;
The following automatic conversions were performed:
'_symmetry_cell_setting' value 'Monoclinic' changed to 'monoclinic'
according to '/home/saulius/struct/CIF-dictionaries/cif_core.dic'
dictionary named 'cif_core.dic' version 2.4.1 from 2010-06-29.

Automatic conversion script
Id: cif_fix_enum 1527 2010-12-29 10:47:43Z saulius 
;
_cod_original_sg_symbol_H-M P2(1)/c
_cod_database_code 7104764

loop_
_symmetry_equiv_pos_as_xyz
'x, y, z'
'-x, y+1/2, -z+1/2'
'-x, -y, -z'
'x, -y-1/2, z-1/2'

loop_
_atom_site_label
_atom_site_type_symbol
_atom_site_fract_x
_atom_site_fract_y
_atom_site_fract_z
_atom_site_U_iso_or_equiv
_atom_site_adp_type
_atom_site_occupancy
_atom_site_symmetry_multiplicity
_atom_site_calc_flag
_atom_site_refinement_flags
_atom_site_disorder_assembly
_atom_site_disorder_group
As1 As 0.73174(2) 0.801158(15) 0.777604(19) 0.02575(8) Uani 1 1 d . . .
Cl1 Cl 0.95769(6) 0.91294(4) 0.83358(6) 0.03798(12) Uani 1 1 d . . .
Cl2 Cl 0.61356(7) 0.87721(5) 0.94181(6) 0.03922(12) Uani 1 1 d . . .
S1 S 0.88914(6) 0.66301(4) 0.91110(6) 0.03674(13) Uani 1 1 d . . .
O1 O 0.45918(16) 0.64536(11) 0.75858(14) 0.0278(3) Uani 1 1 d . . .
C1 C 0.7624(2) 0.53336(16) 0.8505(2) 0.0295(4) Uani 1 1 d . . .
C2 C 0.6276(2) 0.51561(14) 0.92874(19) 0.0226(3) Uani 1 1 d . . .
C3 C 0.4726(2) 0.57357(14) 0.87826(18) 0.0219(3) Uani 1 1 d . . .
C4 C 0.3458(2) 0.55785(14) 0.94929(19) 0.0224(3) Uani 1 1 d . . .
C5 C 0.2971(3) 0.6977(2) 0.6925(3) 0.0411(5) Uani 1 1 d . . .
H1A H 0.715(3) 0.537(2) 0.749(3) 0.032(6) Uiso 1 1 d . . .
H1B H 0.843(3) 0.476(2) 0.872(3) 0.033(6) Uiso 1 1 d . . .
H4 H 0.257(3) 0.5945(18) 0.919(2) 0.023(5) Uiso 1 1 d . . .
H5A H 0.278(3) 0.749(3) 0.767(3) 0.047(7) Uiso 1 1 d . . .
H5B H 0.313(3) 0.734(2) 0.611(3) 0.039(6) Uiso 1 1 d . . .
H5C H 0.211(3) 0.644(2) 0.664(3) 0.038(6) Uiso 1 1 d . . .

loop_
_atom_site_aniso_label
_atom_site_aniso_U_11
_atom_site_aniso_U_22
_atom_site_aniso_U_33
_atom_site_aniso_U_23
_atom_site_aniso_U_13
_atom_site_aniso_U_12
As1 0.02848(12) 0.02609(11) 0.02324(11) 0.00200(6) 0.00822(8) 0.00050(6)
Cl1 0.0370(3) 0.0370(3) 0.0384(3) 0.00260(19) 0.0081(2) -0.00917(19)
Cl2 0.0454(3) 0.0423(3) 0.0333(2) -0.0032(2) 0.0166(2) 0.0076(2)
S1 0.0240(2) 0.0323(2) 0.0525(3) 0.0130(2) 0.0084(2) 0.00182(18)
O1 0.0286(6) 0.0273(6) 0.0274(6) 0.0091(5) 0.0076(5) 0.0025(5)
C1 0.0301(9) 0.0266(9) 0.0359(10) 0.0056(7) 0.0158(8) 0.0046(7)
C2 0.0228(8) 0.0210(8) 0.0250(8) -0.0008(6) 0.0084(6) 0.0012(6)
C3 0.0245(8) 0.0192(7) 0.0213(7) 0.0019(6) 0.0052(6) 0.0015(6)
C4 0.0208(7) 0.0193(7) 0.0262(8) 0.0007(6) 0.0051(6) 0.0037(6)
C5 0.0318(10) 0.0410(12) 0.0447(12) 0.0230(10) 0.0013(9) 0.0025(9)

loop_
_atom_type_symbol
_atom_type_description
_atom_type_scat_dispersion_real
_atom_type_scat_dispersion_imag
_atom_type_scat_source
C C 0.0033 0.0016 'International Tables Vol C Tables 4.2.6.8 and 6.1.1.4'
H H 0.0000 0.0000 'International Tables Vol C Tables 4.2.6.8 and 6.1.1.4'
O O 0.0106 0.0060 'International Tables Vol C Tables 4.2.6.8 and 6.1.1.4'
S S 0.1246 0.1234 'International Tables Vol C Tables 4.2.6.8 and 6.1.1.4'
Cl Cl 0.1484 0.1585 'International Tables Vol C Tables 4.2.6.8 and 6.1.1.4'
As As 0.0499 2.0058 'International Tables Vol C Tables 4.2.6.8 and 6.1.1.4'

loop_
_geom_angle_atom_site_label_1
_geom_angle_atom_site_label_2
_geom_angle_atom_site_label_3
_geom_angle
_geom_angle_site_symmetry_1
_geom_angle_site_symmetry_3
_geom_angle_publ_flag
Cl1 As1 Cl2 95.53(2) . . ?
Cl1 As1 S1 89.39(2) . . ?
Cl2 As1 S1 101.85(2) . . ?
C1 S1 As1 104.31(7) . . ?
C3 O1 C5 117.57(15) . . ?
C2 C1 S1 113.24(13) . . ?
C2 C1 H1A 110.8(15) . . ?
S1 C1 H1A 108.3(15) . . ?
C2 C1 H1B 111.8(14) . . ?
S1 C1 H1B 103.4(15) . . ?
H1A C1 H1B 109(2) . . ?
C4 C2 C3 119.54(15) 3_667 . ?
C4 C2 C1 121.09(15) 3_667 . ?
C3 C2 C1 119.38(16) . . ?
O1 C3 C4 124.54(15) . . ?
O1 C3 C2 115.30(15) . . ?
C4 C3 C2 120.16(15) . . ?
C3 C4 C2 120.31(15) . 3_667 ?
C3 C4 H4 118.2(15) . . ?
C2 C4 H4 121.5(15) 3_667 . ?
O1 C5 H5A 106.0(16) . . ?
O1 C5 H5B 103.2(16) . . ?
H5A C5 H5B 113(2) . . ?
O1 C5 H5C 111.2(16) . . ?
H5A C5 H5C 112(2) . . ?
H5B C5 H5C 111(2) . . ?

loop_
_geom_bond_atom_site_label_1
_geom_bond_atom_site_label_2
_geom_bond_distance
_geom_bond_site_symmetry_2
_geom_bond_publ_flag
As1 Cl1 2.2024(5) . ?
As1 Cl2 2.2122(5) . ?
As1 S1 2.2175(5) . ?
S1 C1 1.837(2) . ?
O1 C3 1.375(2) . ?
O1 C5 1.430(2) . ?
C1 C2 1.495(2) . ?
C1 H1A 0.91(2) . ?
C1 H1B 0.92(2) . ?
C2 C4 1.392(2) 3_667 ?
C2 C3 1.396(2) . ?
C3 C4 1.389(2) . ?
C4 C2 1.392(2) 3_667 ?
C4 H4 0.82(2) . ?
C5 H5A 0.97(3) . ?
C5 H5B 0.91(3) . ?
C5 H5C 0.92(3) . ?
